data_4511854
loop_
_publ_author_name
'Nath, Jayanta K.'
'Mondal, Abhishake'
'Powell, Annie K.'
'Baruah, Jubaraj B.'

_publ_section_title
;
 Structures, Magnetic Properties, and Photoluminescence of Dicarboxylate
 Coordination Polymers of Mn, Co, Ni, Cu
 HavingN-(4-Pyridylmethyl)-1,8-naphthalimide
;
_journal_issue 9
_journal_name_full 'Crystal Growth &amp; Design'
_journal_page_first 4735
_journal_paper_doi 10.1021/cg500882z
_journal_volume 14
_journal_year 2014
_chemical_formula_sum 'C21 H16 Cu N2 O7'
_chemical_formula_weight 471.90
_chemical_name_systematic
; 
 ? 
;
_space_group_IT_number 61
_symmetry_cell_setting orthorhombic
_symmetry_space_group_name_Hall '-P 2ac 2ab'
_symmetry_space_group_name_H-M 'P b c a'
_atom_sites_solution_hydrogens geom
_atom_sites_solution_primary direct
_atom_sites_solution_secondary difmap
_audit_creation_method SHELXL-97
_cell_angle_alpha 90.00
_cell_angle_beta 90.00
_cell_angle_gamma 90.00
_cell_formula_units_Z 8
_cell_length_a 15.1823(11)
_cell_length_b 7.8010(6)
_cell_length_c 31.418(2)
_cell_measurement_temperature 296(2)
_cell_volume 3721.1(5)
_computing_structure_refinement 'SHELXL-97 (Sheldrick, 1997)'
_computing_structure_solution 'SHELXS-97 (Sheldrick, 1990)'
_diffrn_ambient_temperature 296(2)
_diffrn_measured_fraction_theta_full 0.985
_diffrn_measured_fraction_theta_max 0.985
_diffrn_radiation_monochromator graphite
_diffrn_radiation_source 'fine-focus sealed tube'
_diffrn_radiation_type MoK\a
_diffrn_radiation_wavelength 0.71073
_diffrn_reflns_av_R_equivalents 0.0730
_diffrn_reflns_av_sigmaI/netI 0.0486
_diffrn_reflns_limit_h_max 17
_diffrn_reflns_limit_h_min -17
_diffrn_reflns_limit_k_max 8
_diffrn_reflns_limit_k_min -8
_diffrn_reflns_limit_l_max 37
_diffrn_reflns_limit_l_min -36
_diffrn_reflns_number 33254
_diffrn_reflns_theta_full 25.25
_diffrn_reflns_theta_max 25.25
_diffrn_reflns_theta_min 1.30
_exptl_absorpt_coefficient_mu 1.225
_exptl_absorpt_correction_T_max 0.802
_exptl_absorpt_correction_T_min 0.710
_exptl_absorpt_correction_type multi-scan
_exptl_absorpt_process_details 'Face indexing'
_exptl_crystal_colour blue
_exptl_crystal_density_diffrn 1.685
_exptl_crystal_density_method 'not measured'
_exptl_crystal_description block
_exptl_crystal_F_000 1928
_exptl_crystal_size_max 0.31
_exptl_crystal_size_mid 0.24
_exptl_crystal_size_min 0.18
_refine_diff_density_max 0.361
_refine_diff_density_min -0.580
_refine_diff_density_rms 0.100
_refine_ls_extinction_method none
_refine_ls_goodness_of_fit_ref 1.001
_refine_ls_hydrogen_treatment mixed
_refine_ls_matrix_type full
_refine_ls_number_parameters 285
_refine_ls_number_reflns 3321
_refine_ls_number_restraints 0
_refine_ls_restrained_S_all 1.001
_refine_ls_R_factor_all 0.0890
_refine_ls_R_factor_gt 0.0406
_refine_ls_shift/su_max 0.000
_refine_ls_shift/su_mean 0.000
_refine_ls_structure_factor_coef Fsqd
_refine_ls_weighting_details 'calc w=1/[\s^2^(Fo^2^)+(0.0650P)^2^+5.6636P] where P=(Fo^2^+2Fc^2^)/3'
_refine_ls_weighting_scheme calc
_refine_ls_wR_factor_gt 0.0946
_refine_ls_wR_factor_ref 0.1389
_reflns_number_gt 2036
_reflns_number_total 3321
_reflns_threshold_expression >2sigma(I)
_cod_data_source_file cg500882z_si_007.cif
_cod_data_source_block Complex6
_cod_depositor_comments
;
The following automatic conversions were performed:

'_symmetry_cell_setting' value 'Orthorhombic' changed to
'orthorhombic' according to
/home/saulius/struct/COD-crude-data--automatic-downloads/rss-feeds/ACS/lib/dictionaries/cif_core.dic
dictionary named 'cif_core.dic' version 2.4.2 from 2011-04-26.

Automatic conversion script
Id: cif_fix_values 2281 2013-09-26 08:29:07Z andrius 

 Adding full bibliography for 4511850--4511856.cif.
;
_cod_original_sg_symbol_H-M Pbca
_cod_database_code 4511854

loop_
_symmetry_equiv_pos_as_xyz
'x, y, z'
'-x+1/2, -y, z+1/2'
'x+1/2, -y+1/2, -z'
'-x, y+1/2, -z+1/2'
'-x, -y, -z'
'x-1/2, y, -z-1/2'
'-x-1/2, y-1/2, z'
'x, -y-1/2, z-1/2'

loop_
_atom_site_label
_atom_site_type_symbol
_atom_site_fract_x
_atom_site_fract_y
_atom_site_fract_z
_atom_site_U_iso_or_equiv
_atom_site_adp_type
_atom_site_occupancy
_atom_site_symmetry_multiplicity
_atom_site_calc_flag
_atom_site_refinement_flags
Cu1 Cu 0.60841(4) 0.34919(8) 0.245169(17) 0.0404(2) Uani 1 1 d .
O1 O 0.8458(3) 0.8155(6) 0.06451(12) 0.0741(13) Uani 1 1 d .
O2 O 0.9343(3) 0.2685(6) 0.08648(12) 0.0714(12) Uani 1 1 d .
O3 O 0.69600(19) 0.2328(5) 0.27835(10) 0.0486(9) Uani 1 1 d .
O4 O 0.7473(2) 0.1030(5) 0.33535(10) 0.0554(10) Uani 1 1 d .
O5 O 0.5182(2) 0.1801(4) 0.26303(10) 0.0476(9) Uani 1 1 d .
O6 O 0.5159(2) 0.4330(5) 0.20647(10) 0.0480(9) Uani 1 1 d .
O7 O 0.5948(3) 0.5409(6) 0.29763(12) 0.0518(10) Uani 1 1 d .
H7B H 0.6427 0.5544 0.3093 0.078 Uiso 1 1 calc R
N2 N 0.8955(3) 0.5434(6) 0.07468(12) 0.0466(11) Uani 1 1 d .
N1 N 0.7041(2) 0.4314(5) 0.20482(11) 0.0380(9) Uani 1 1 d .
C18 C 0.8639(3) 0.6766(8) 0.04900(16) 0.0496(14) Uani 1 1 d .
C17 C 0.8561(3) 0.6413(7) 0.00303(15) 0.0435(12) Uani 1 1 d .
C16 C 0.8277(3) 0.7669(8) -0.02416(16) 0.0526(14) Uani 1 1 d .
H16 H 0.8113 0.8733 -0.0134 0.063 Uiso 1 1 calc R
C15 C 0.8231(4) 0.7367(9) -0.06780(16) 0.0592(15) Uani 1 1 d .
H15 H 0.8046 0.8237 -0.0860 0.071 Uiso 1 1 calc R
C14 C 0.8453(4) 0.5825(9) -0.08392(17) 0.0574(15) Uani 1 1 d .
H14 H 0.8417 0.5647 -0.1131 0.069 Uiso 1 1 calc R
C12 C 0.8736(3) 0.4483(8) -0.05745(16) 0.0500(14) Uani 1 1 d .
C13 C 0.8788(3) 0.4787(7) -0.01272(15) 0.0420(12) Uani 1 1 d .
C11 C 0.8962(4) 0.2847(9) -0.07234(19) 0.0653(17) Uani 1 1 d .
H11 H 0.8938 0.2626 -0.1014 0.078 Uiso 1 1 calc R
C10 C 0.9214(4) 0.1593(9) -0.0458(2) 0.0670(17) Uani 1 1 d .
H10 H 0.9368 0.0526 -0.0567 0.080 Uiso 1 1 calc R
C9 C 0.9245(4) 0.1873(8) -0.00184(19) 0.0634(16) Uani 1 1 d .
H9 H 0.9399 0.0981 0.0163 0.076 Uiso 1 1 calc R
C8 C 0.9050(3) 0.3456(7) 0.01456(16) 0.0464(13) Uani 1 1 d .
C7 C 0.9125(3) 0.3775(8) 0.06078(17) 0.0514(14) Uani 1 1 d .
C6 C 0.9130(4) 0.5813(8) 0.11971(15) 0.0587(16) Uani 1 1 d .
H6A H 0.9231 0.7034 0.1228 0.070 Uiso 1 1 calc R
H6B H 0.9664 0.5224 0.1283 0.070 Uiso 1 1 calc R
C3 C 0.8387(3) 0.5284(7) 0.14910(14) 0.0419(12) Uani 1 1 d .
C2 C 0.7516(3) 0.5474(7) 0.13808(14) 0.0499(13) Uani 1 1 d .
H2 H 0.7366 0.5928 0.1117 0.060 Uiso 1 1 calc R
C1 C 0.6868(3) 0.4992(7) 0.16623(15) 0.0476(13) Uani 1 1 d .
H1 H 0.6283 0.5141 0.1583 0.057 Uiso 1 1 calc R
C5 C 0.7896(3) 0.4124(7) 0.21488(15) 0.0441(13) Uani 1 1 d .
H5 H 0.8037 0.3654 0.2412 0.053 Uiso 1 1 calc R
C4 C 0.8571(3) 0.4589(7) 0.18824(15) 0.0472(13) Uani 1 1 d .
H4 H 0.9152 0.4432 0.1967 0.057 Uiso 1 1 calc R
C21 C 0.6856(3) 0.1493(7) 0.31285(14) 0.0414(12) Uani 1 1 d .
C20 C 0.5928(3) 0.1030(8) 0.32691(15) 0.0534(15) Uani 1 1 d .
H20A H 0.5960 0.0015 0.3446 0.064 Uiso 1 1 calc R
H20B H 0.5703 0.1956 0.3444 0.064 Uiso 1 1 calc R
C19 C 0.5281(3) 0.0700(7) 0.29186(15) 0.0424(12) Uani 1 1 d .
H7A H 0.573(4) 0.611(7) 0.2890(17) 0.05(2) Uiso 1 1 d .

loop_
_atom_site_aniso_label
_atom_site_aniso_U_11
_atom_site_aniso_U_22
_atom_site_aniso_U_33
_atom_site_aniso_U_23
_atom_site_aniso_U_13
_atom_site_aniso_U_12
Cu1 0.0371(3) 0.0461(4) 0.0379(3) 0.0014(3) -0.0018(2) 0.0013(3)
O1 0.113(4) 0.060(3) 0.050(2) -0.005(2) 0.014(2) 0.013(3)
O2 0.079(3) 0.070(3) 0.065(3) 0.018(2) -0.004(2) 0.008(2)
O3 0.040(2) 0.063(3) 0.0429(19) 0.0148(17) -0.0008(15) 0.0002(17)
O4 0.047(2) 0.080(3) 0.0390(18) 0.0102(17) -0.0046(17) 0.0132(18)
O5 0.045(2) 0.049(2) 0.050(2) 0.0031(17) -0.0061(16) -0.0046(16)
O6 0.045(2) 0.056(3) 0.0432(19) -0.0016(17) -0.0037(15) 0.0109(18)
O7 0.050(2) 0.058(3) 0.047(2) -0.004(2) -0.0093(18) 0.004(2)
N2 0.050(3) 0.057(3) 0.032(2) 0.004(2) 0.0012(19) -0.002(2)
N1 0.042(2) 0.039(3) 0.033(2) -0.0047(17) -0.0015(17) -0.0029(18)
C18 0.049(3) 0.061(4) 0.039(3) -0.002(3) 0.009(2) -0.005(3)
C17 0.039(3) 0.047(4) 0.044(3) -0.001(3) 0.005(2) -0.006(2)
C16 0.050(3) 0.055(4) 0.053(3) 0.004(3) 0.002(3) 0.001(3)
C15 0.061(4) 0.073(5) 0.044(3) 0.015(3) -0.002(3) -0.007(3)
C14 0.054(4) 0.075(5) 0.043(3) 0.001(3) -0.002(3) -0.011(3)
C12 0.043(3) 0.057(4) 0.050(3) -0.008(3) 0.008(2) -0.009(3)
C13 0.033(3) 0.052(4) 0.040(3) 0.000(2) 0.005(2) -0.012(2)
C11 0.065(4) 0.074(5) 0.056(4) -0.017(3) 0.016(3) -0.016(3)
C10 0.076(4) 0.047(4) 0.079(4) -0.014(3) 0.017(3) -0.001(3)
C9 0.059(4) 0.053(4) 0.078(4) -0.002(3) 0.009(3) 0.002(3)
C8 0.040(3) 0.047(4) 0.052(3) 0.003(3) 0.005(2) -0.006(2)
C7 0.043(3) 0.055(4) 0.056(3) 0.010(3) 0.000(2) -0.003(3)
C6 0.059(4) 0.076(5) 0.041(3) 0.002(3) 0.002(3) -0.017(3)
C3 0.047(3) 0.046(3) 0.033(3) -0.005(2) 0.002(2) -0.006(2)
C2 0.053(3) 0.064(4) 0.032(3) 0.009(2) -0.001(2) -0.006(3)
C1 0.044(3) 0.057(4) 0.042(3) 0.001(2) -0.006(2) 0.007(2)
C5 0.046(3) 0.053(4) 0.033(3) 0.005(2) -0.004(2) -0.004(2)
C4 0.039(3) 0.062(4) 0.041(3) 0.000(3) -0.004(2) -0.003(2)
C21 0.047(3) 0.046(3) 0.032(2) -0.007(2) 0.001(2) 0.003(2)
C20 0.050(3) 0.073(4) 0.037(3) 0.000(2) -0.001(2) -0.017(3)
C19 0.033(3) 0.057(4) 0.037(3) -0.010(3) 0.006(2) -0.003(2)

loop_
_atom_type_symbol
_atom_type_description
_atom_type_scat_dispersion_real
_atom_type_scat_dispersion_imag
_atom_type_scat_source
C C 0.0033 0.0016 'International Tables Vol C Tables 4.2.6.8 and 6.1.1.4'
H H 0.0000 0.0000 'International Tables Vol C Tables 4.2.6.8 and 6.1.1.4'
Cu Cu 0.3201 1.2651 'International Tables Vol C Tables 4.2.6.8 and 6.1.1.4'
N N 0.0061 0.0033 'International Tables Vol C Tables 4.2.6.8 and 6.1.1.4'
O O 0.0106 0.0060 'International Tables Vol C Tables 4.2.6.8 and 6.1.1.4'

loop_
_geom_angle_atom_site_label_1
_geom_angle_atom_site_label_2
_geom_angle_atom_site_label_3
_geom_angle
_geom_angle_site_symmetry_1
_geom_angle_site_symmetry_3
O3 Cu1 O6 170.78(16) . .
O3 Cu1 O5 90.57(14) . .
O6 Cu1 O5 84.45(14) . .
O3 Cu1 N1 89.59(14) . .
O6 Cu1 N1 91.13(14) . .
O5 Cu1 N1 151.69(15) . .
O3 Cu1 O7 88.84(16) . .
O6 Cu1 O7 99.65(15) . .
O5 Cu1 O7 99.96(15) . .
N1 Cu1 O7 108.35(15) . .
C21 O3 Cu1 128.2(3) . .
C19 O5 Cu1 125.2(3) . .
C19 O6 Cu1 129.3(3) 4_655 .
Cu1 O7 H7B 109.5 . .
Cu1 O7 H7A 106(5) . .
H7B O7 H7A 120.1 . .
C7 N2 C18 125.0(4) . .
C7 N2 C6 117.1(4) . .
C18 N2 C6 117.9(5) . .
C5 N1 C1 116.3(4) . .
C5 N1 Cu1 120.6(3) . .
C1 N1 Cu1 123.1(3) . .
O1 C18 N2 120.4(5) . .
O1 C18 C17 122.6(5) . .
N2 C18 C17 117.0(5) . .
C16 C17 C13 120.2(5) . .
C16 C17 C18 120.2(5) . .
C13 C17 C18 119.6(5) . .
C17 C16 C15 120.6(6) . .
C17 C16 H16 119.7 . .
C15 C16 H16 119.7 . .
C14 C15 C16 120.6(6) . .
C14 C15 H15 119.7 . .
C16 C15 H15 119.7 . .
C15 C14 C12 121.3(5) . .
C15 C14 H14 119.4 . .
C12 C14 H14 119.4 . .
C11 C12 C14 123.8(5) . .
C11 C12 C13 117.8(5) . .
C14 C12 C13 118.4(5) . .
C8 C13 C17 121.5(5) . .
C8 C13 C12 119.6(5) . .
C17 C13 C12 118.9(5) . .
C10 C11 C12 121.8(6) . .
C10 C11 H11 119.1 . .
C12 C11 H11 119.1 . .
C11 C10 C9 120.6(6) . .
C11 C10 H10 119.7 . .
C9 C10 H10 119.7 . .
C8 C9 C10 120.3(6) . .
C8 C9 H9 119.8 . .
C10 C9 H9 119.8 . .
C9 C8 C13 119.9(5) . .
C9 C8 C7 120.3(5) . .
C13 C8 C7 119.8(5) . .
O2 C7 N2 119.5(5) . .
O2 C7 C8 123.7(6) . .
N2 C7 C8 116.8(5) . .
N2 C6 C3 113.4(4) . .
N2 C6 H6A 108.9 . .
C3 C6 H6A 108.9 . .
N2 C6 H6B 108.9 . .
C3 C6 H6B 108.9 . .
H6A C6 H6B 107.7 . .
C4 C3 C2 117.6(4) . .
C4 C3 C6 120.2(4) . .
C2 C3 C6 122.2(4) . .
C3 C2 C1 119.8(4) . .
C3 C2 H2 120.1 . .
C1 C2 H2 120.1 . .
N1 C1 C2 123.1(5) . .
N1 C1 H1 118.4 . .
C2 C1 H1 118.4 . .
N1 C5 C4 123.3(4) . .
N1 C5 H5 118.4 . .
C4 C5 H5 118.4 . .
C5 C4 C3 120.0(5) . .
C5 C4 H4 120.0 . .
C3 C4 H4 120.0 . .
O4 C21 O3 123.1(4) . .
O4 C21 C20 118.0(4) . .
O3 C21 C20 118.9(4) . .
C19 C20 C21 115.8(4) . .
C19 C20 H20A 108.3 . .
C21 C20 H20A 108.3 . .
C19 C20 H20B 108.3 . .
C21 C20 H20B 108.3 . .
H20A C20 H20B 107.4 . .
O5 C19 O6 123.1(4) . 4_645
O5 C19 C20 119.4(5) . .
O6 C19 C20 117.5(5) 4_645 .

loop_
_geom_bond_atom_site_label_1
_geom_bond_atom_site_label_2
_geom_bond_distance
_geom_bond_site_symmetry_2
Cu1 O3 1.918(3) .
Cu1 O6 1.969(3) .
Cu1 O5 1.982(3) .
Cu1 N1 2.031(4) .
Cu1 O7 2.235(4) .
O1 C18 1.220(6) .
O2 C7 1.219(6) .
O3 C21 1.275(5) .
O4 C21 1.228(5) .
O5 C19 1.257(6) .
O6 C19 1.262(6) 4_655
O7 H7B 0.8200 .
O7 H7A 0.70(5) .
N2 C7 1.390(7) .
N2 C18 1.400(7) .
N2 C6 1.469(6) .
N1 C5 1.345(6) .
N1 C1 1.349(6) .
C18 C17 1.475(7) .
C17 C16 1.370(7) .
C17 C13 1.405(7) .
C16 C15 1.393(7) .
C16 H16 0.9300 .
C15 C14 1.348(8) .
C15 H15 0.9300 .
C14 C12 1.405(8) .
C14 H14 0.9300 .
C12 C11 1.402(8) .
C12 C13 1.427(7) .
C13 C8 1.404(7) .
C11 C10 1.341(8) .
C11 H11 0.9300 .
C10 C9 1.399(8) .
C10 H10 0.9300 .
C9 C8 1.370(7) .
C9 H9 0.9300 .
C8 C7 1.478(7) .
C6 C3 1.514(7) .
C6 H6A 0.9700 .
C6 H6B 0.9700 .
C3 C4 1.373(7) .
C3 C2 1.375(7) .
C2 C1 1.376(7) .
C2 H2 0.9300 .
C1 H1 0.9300 .
C5 C4 1.372(6) .
C5 H5 0.9300 .
C4 H4 0.9300 .
C21 C20 1.520(7) .
C20 C19 1.498(6) .
C20 H20A 0.9700 .
C20 H20B 0.9700 .
C19 O6 1.262(6) 4_645

loop_
_geom_torsion_atom_site_label_1
_geom_torsion_atom_site_label_2
_geom_torsion_atom_site_label_3
_geom_torsion_atom_site_label_4
_geom_torsion
_geom_torsion_site_symmetry_4
O6 Cu1 O3 C21 -88.3(9) .
O5 Cu1 O3 C21 -31.1(4) .
N1 Cu1 O3 C21 177.2(4) .
O7 Cu1 O3 C21 68.8(4) .
O3 Cu1 O5 C19 10.6(4) .
O6 Cu1 O5 C19 -177.2(4) .
N1 Cu1 O5 C19 100.8(4) .
O7 Cu1 O5 C19 -78.3(4) .
O3 Cu1 O6 C19 166.3(7) 4_655
O5 Cu1 O6 C19 108.8(4) 4_655
N1 Cu1 O6 C19 -99.3(4) 4_655
O7 Cu1 O6 C19 9.6(4) 4_655
O3 Cu1 N1 C5 -10.7(4) .
O6 Cu1 N1 C5 178.5(4) .
O5 Cu1 N1 C5 -101.1(4) .
O7 Cu1 N1 C5 77.9(4) .
O3 Cu1 N1 C1 166.0(4) .
O6 Cu1 N1 C1 -4.8(4) .
O5 Cu1 N1 C1 75.5(5) .
O7 Cu1 N1 C1 -105.4(4) .
C7 N2 C18 O1 175.5(5) .
C6 N2 C18 O1 -5.2(7) .
C7 N2 C18 C17 -5.8(7) .
C6 N2 C18 C17 173.5(4) .
O1 C18 C17 C16 0.1(8) .
N2 C18 C17 C16 -178.5(4) .
O1 C18 C17 C13 179.5(5) .
N2 C18 C17 C13 0.9(7) .
C13 C17 C16 C15 -1.7(7) .
C18 C17 C16 C15 177.6(5) .
C17 C16 C15 C14 1.1(8) .
C16 C15 C14 C12 -0.1(8) .
C15 C14 C12 C11 179.1(5) .
C15 C14 C12 C13 -0.2(8) .
C16 C17 C13 C8 -177.6(4) .
C18 C17 C13 C8 3.0(7) .
C16 C17 C13 C12 1.3(7) .
C18 C17 C13 C12 -178.0(4) .
C11 C12 C13 C8 -0.7(7) .
C14 C12 C13 C8 178.6(4) .
C11 C12 C13 C17 -179.7(4) .
C14 C12 C13 C17 -0.4(7) .
C14 C12 C11 C10 -178.7(5) .
C13 C12 C11 C10 0.6(8) .
C12 C11 C10 C9 1.0(9) .
C11 C10 C9 C8 -2.4(9) .
C10 C9 C8 C13 2.2(8) .
C10 C9 C8 C7 -177.1(5) .
C17 C13 C8 C9 178.3(5) .
C12 C13 C8 C9 -0.7(7) .
C17 C13 C8 C7 -2.4(7) .
C12 C13 C8 C7 178.6(4) .
C18 N2 C7 O2 -175.2(5) .
C6 N2 C7 O2 5.5(7) .
C18 N2 C7 C8 6.4(7) .
C6 N2 C7 C8 -172.8(4) .
C9 C8 C7 O2 -1.1(8) .
C13 C8 C7 O2 179.6(5) .
C9 C8 C7 N2 177.2(5) .
C13 C8 C7 N2 -2.1(7) .
C7 N2 C6 C3 -82.6(6) .
C18 N2 C6 C3 98.0(6) .
N2 C6 C3 C4 141.4(5) .
N2 C6 C3 C2 -38.6(8) .
C4 C3 C2 C1 0.8(8) .
C6 C3 C2 C1 -179.2(5) .
C5 N1 C1 C2 0.0(7) .
Cu1 N1 C1 C2 -176.8(4) .
C3 C2 C1 N1 -0.6(8) .
C1 N1 C5 C4 0.3(8) .
Cu1 N1 C5 C4 177.2(4) .
N1 C5 C4 C3 -0.1(8) .
C2 C3 C4 C5 -0.5(8) .
C6 C3 C4 C5 179.5(5) .
Cu1 O3 C21 O4 -167.8(4) .
Cu1 O3 C21 C20 12.7(7) .
O4 C21 C20 C19 -147.2(5) .
O3 C21 C20 C19 32.3(7) .
Cu1 O5 C19 O6 -156.3(3) 4_645
Cu1 O5 C19 C20 25.7(6) .
C21 C20 C19 O5 -52.8(7) .
C21 C20 C19 O6 129.0(5) 4_645
